data_7123937
loop_
_publ_author_name
'Tao, Xin'
'Daniliuc, Constantin Gabriel'
'Soloviova, Kateryna'
'Strassert, Cristian Alejandro'
'Kehr, Gerald'
'Erker, Gerhard'

_publ_section_title
;
 Arylallenes and the Halogeno-B(C6F5)2 Reagents: Facile Formation of
 2-Borylindenes
;
_journal_name_full 'Chemical Communications'
_journal_paper_doi 10.1039/C9CC04199K
_journal_year 2019
_chemical_formula_sum 'C21 H7 B F10'
_chemical_formula_weight 460.08
_space_group_crystal_system orthorhombic
_space_group_IT_number 19
_space_group_name_Hall 'P 2ac 2ab'
_space_group_name_H-M_alt 'P 21 21 21'
_symmetry_space_group_name_Hall 'P 2ac 2ab'
_symmetry_space_group_name_H-M 'P 21 21 21'
_atom_sites_solution_hydrogens geom
_audit_creation_method 'APEX3 v2016.1-0'
_audit_update_record
;
2019-04-03 deposited with the CCDC.    2019-07-30 downloaded from the CCDC.
;
_cell_angle_alpha 90
_cell_angle_beta 90
_cell_angle_gamma 90
_cell_formula_units_Z 4
_cell_length_a 7.4242(2)
_cell_length_b 10.8667(3)
_cell_length_c 21.4824(5)
_cell_measurement_reflns_used 8958
_cell_measurement_temperature 100.(2)
_cell_measurement_theta_max 66.7422
_cell_measurement_theta_min 4.1158
_cell_volume 1733.13(8)
_computing_cell_refinement 'SAINT V8.37A (Bruker AXS Inc., 2015)'
_computing_data_collection 'APEX3 v2016.1-0 (Bruker AXS Inc., 2016)'
_computing_data_reduction 'SAINT V8.37A (Bruker AXS Inc., 2015)'
_computing_molecular_graphics 'APEX3 v2016.1-0 (Bruker AXS Inc., 2016)'
_computing_publication_material 'APEX3 v2016.1-0 (Bruker AXS Inc., 2016)'
_computing_structure_refinement 'SHELXL-2014/7 (Sheldrick, 2014)'
_computing_structure_solution 'SHELXL-2014/7 (Sheldrick, 2014)'
_diffrn_ambient_temperature 100.(2)
_diffrn_detector_area_resol_mean 8.3333
_diffrn_measured_fraction_theta_full 0.999
_diffrn_measured_fraction_theta_max 0.999
_diffrn_measurement_device_type 'Kappa CCD APEXII'
_diffrn_measurement_method 'phi / omega scans'
_diffrn_radiation_monochromator graphite
_diffrn_radiation_type CuK\a
_diffrn_radiation_wavelength 1.54178
_diffrn_reflns_av_R_equivalents 0.0369
_diffrn_reflns_av_unetI/netI 0.0262
_diffrn_reflns_limit_h_max 8
_diffrn_reflns_limit_h_min -8
_diffrn_reflns_limit_k_max 12
_diffrn_reflns_limit_k_min -12
_diffrn_reflns_limit_l_max 25
_diffrn_reflns_limit_l_min -25
_diffrn_reflns_number 15707
_diffrn_reflns_theta_full 66.74
_diffrn_reflns_theta_max 66.74
_diffrn_reflns_theta_min 4.56
_diffrn_source 'fine-focus sealed tube'
_diffrn_source_type 'fine-focus sealed tube'
_exptl_absorpt_coefficient_mu 1.596
_exptl_absorpt_correction_T_max 0.90
_exptl_absorpt_correction_T_min 0.74
_exptl_absorpt_correction_type multi-scan
_exptl_absorpt_process_details
;
Bruker AXS (2014). SADABS, Version 2014/5, Bruker AXS Inc., Madison, Wisconsin,
USA.
;
_exptl_crystal_colour colourless
_exptl_crystal_density_diffrn 1.763
_exptl_crystal_density_method 'not measured'
_exptl_crystal_description plate
_exptl_crystal_F_000 912
_exptl_crystal_size_max 0.220
_exptl_crystal_size_mid 0.100
_exptl_crystal_size_min 0.070
_refine_diff_density_max 0.158
_refine_diff_density_min -0.145
_refine_ls_abs_structure_details
;

Flack x determined using xxx quotients [(I+)-(I-)]/[(I+)+(I-)]
(Parsons, Flack and Wagner, Acta Cryst. B69 (2013) 249-259).
;
_refine_ls_abs_structure_Flack -0.01(4)
_refine_ls_extinction_method none
_refine_ls_goodness_of_fit_ref 1.048
_refine_ls_hydrogen_treatment constr
_refine_ls_matrix_type full
_refine_ls_number_parameters 289
_refine_ls_number_reflns 3068
_refine_ls_number_restraints 0
_refine_ls_restrained_S_all 1.048
_refine_ls_R_factor_all 0.0248
_refine_ls_R_factor_gt 0.0235
_refine_ls_shift/su_max 0.000
_refine_ls_shift/su_mean 0.000
_refine_ls_structure_factor_coef Fsqd
_refine_ls_weighting_details 'w=1/[\s^2^(Fo^2^)+(0.0231P)^2^+0.5549P] where P=(Fo^2^+2Fc^2^)/3'
_refine_ls_weighting_scheme calc
_refine_ls_wR_factor_gt 0.0573
_refine_ls_wR_factor_ref 0.0579
_reflns_number_gt 2948
_reflns_number_total 3068
_reflns_threshold_expression 'I > 2\s(I)'
_cod_data_source_file c9cc04199k2.cif
_cod_data_source_block erk9199
_cod_database_code 7123937

loop_
_space_group_symop_operation_xyz
'x, y, z'
'-x+1/2, -y, z+1/2'
'-x, y+1/2, -z+1/2'
'x+1/2, -y+1/2, -z'

loop_
_atom_site_type_symbol
_atom_site_label
_atom_site_fract_x
_atom_site_fract_y
_atom_site_fract_z
_atom_site_U_iso_or_equiv
_atom_site_adp_type
_atom_site_calc_flag
_atom_site_refinement_flags_adp
_atom_site_refinement_flags_posn
_atom_site_occupancy
C C1 0.7725(3) 0.5917(2) 0.71469(10) 0.0191(5) Uani d . . 1
H H1A 0.6625 0.6176 0.7372 0.023 Uiso calc U R 1
H H1B 0.8647 0.5666 0.7454 0.023 Uiso calc U R 1
C C2 0.7316(3) 0.4881(2) 0.67039(10) 0.0172(5) Uani d . . 1
C C3 0.7697(3) 0.5290(2) 0.61091(10) 0.0182(5) Uani d . . 1
H H3 0.7519 0.4818 0.5742 0.022 Uiso calc U R 1
C C4 0.8404(3) 0.6533(2) 0.61201(10) 0.0174(5) Uani d . . 1
C C5 0.9026(3) 0.7287(2) 0.56404(11) 0.0210(5) Uani d . . 1
H H5 0.9018 0.7011 0.5221 0.025 Uiso calc U R 1
C C6 0.9658(3) 0.8452(2) 0.57914(11) 0.0236(5) Uani d . . 1
H H6 1.011 0.8974 0.5473 0.028 Uiso calc U R 1
C C7 0.9633(3) 0.8861(2) 0.64084(12) 0.0229(5) Uani d . . 1
H H7 1.0052 0.9666 0.6502 0.028 Uiso calc U R 1
C C8 0.9007(3) 0.8116(2) 0.68864(11) 0.0206(5) Uani d . . 1
H H8 0.8985 0.8405 0.7304 0.025 Uiso calc U R 1
C C9 0.8415(3) 0.6936(2) 0.67419(10) 0.0170(4) Uani d . . 1
B B1 0.6810(3) 0.3552(2) 0.68367(12) 0.0168(5) Uani d . . 1
C C11 0.6575(3) 0.2633(2) 0.62661(10) 0.0171(5) Uani d . . 1
F F12 0.96617(18) 0.27126(13) 0.59941(7) 0.0275(3) Uani d . . 1
C C12 0.7987(3) 0.2286(2) 0.58811(10) 0.0193(5) Uani d . . 1
F F13 0.9199(2) 0.11454(12) 0.50390(6) 0.0286(3) Uani d . . 1
C C13 0.7787(3) 0.1467(2) 0.53940(10) 0.0206(5) Uani d . . 1
F F14 0.5901(2) 0.01709(13) 0.48089(6) 0.0323(4) Uani d . . 1
C C14 0.6107(4) 0.0972(2) 0.52764(10) 0.0228(5) Uani d . . 1
F F15 0.3040(2) 0.08020(14) 0.55316(7) 0.0336(4) Uani d . . 1
C C15 0.4674(3) 0.1286(2) 0.56454(11) 0.0221(5) Uani d . . 1
F F16 0.34883(18) 0.23837(13) 0.64884(6) 0.0261(3) Uani d . . 1
C C16 0.4926(3) 0.2098(2) 0.61319(10) 0.0178(5) Uani d . . 1
C C21 0.6597(3) 0.2969(2) 0.75050(10) 0.0160(5) Uani d . . 1
F F22 0.81681(18) 0.11684(11) 0.71891(6) 0.0218(3) Uani d . . 1
C C22 0.7277(3) 0.1794(2) 0.76359(10) 0.0171(4) Uani d . . 1
F F23 0.78572(19) 0.01096(12) 0.83018(6) 0.0254(3) Uani d . . 1
C C23 0.7162(3) 0.1235(2) 0.82085(11) 0.0182(5) Uani d . . 1
F F24 0.6221(2) 0.13338(13) 0.92550(6) 0.0255(3) Uani d . . 1
C C24 0.6347(3) 0.1849(2) 0.86940(10) 0.0188(5) Uani d . . 1
F F25 0.48392(19) 0.36059(12) 0.90631(6) 0.0237(3) Uani d . . 1
C C25 0.5648(3) 0.3014(2) 0.85930(10) 0.0173(5) Uani d . . 1
F F26 0.50142(18) 0.46571(11) 0.79396(6) 0.0212(3) Uani d . . 1
C C26 0.5775(3) 0.35448(19) 0.80122(10) 0.0165(5) Uani d . . 1

loop_
_atom_site_aniso_label
_atom_site_aniso_U_11
_atom_site_aniso_U_22
_atom_site_aniso_U_33
_atom_site_aniso_U_12
_atom_site_aniso_U_13
_atom_site_aniso_U_23
C1 0.0188(11) 0.0205(11) 0.0179(11) 0.0005(10) -0.0002(9) 0.0018(9)
C2 0.0150(11) 0.0189(11) 0.0177(11) 0.0015(9) -0.0004(9) -0.0011(9)
C3 0.0195(11) 0.0157(11) 0.0193(11) 0.0013(10) -0.0007(9) -0.0007(9)
C4 0.0176(11) 0.0149(11) 0.0196(10) 0.0042(9) -0.0005(9) -0.0009(9)
C5 0.0271(12) 0.0179(11) 0.0181(11) 0.0048(10) 0.0029(9) 0.0013(9)
C6 0.0250(12) 0.0174(11) 0.0283(12) 0.0026(10) 0.0037(10) 0.0065(10)
C7 0.0209(12) 0.0123(11) 0.0355(13) 0.0020(10) -0.0016(10) -0.0011(10)
C8 0.0174(11) 0.0210(11) 0.0236(12) 0.0045(10) -0.0019(9) -0.0058(10)
C9 0.0135(10) 0.0167(10) 0.0209(11) 0.0043(9) -0.0006(9) -0.0003(9)
B1 0.0116(12) 0.0191(12) 0.0196(12) 0.0024(10) 0.0005(9) -0.0006(10)
C11 0.0205(11) 0.0138(10) 0.0168(11) 0.0000(9) -0.0005(8) 0.0033(9)
F12 0.0198(7) 0.0259(7) 0.0367(8) -0.0047(6) 0.0059(6) -0.0073(6)
C12 0.0217(12) 0.0154(11) 0.0208(11) -0.0011(9) 0.0009(9) 0.0019(9)
F13 0.0390(8) 0.0200(7) 0.0270(7) 0.0027(6) 0.0137(7) -0.0015(6)
C13 0.0299(13) 0.0138(10) 0.0181(11) 0.0024(10) 0.0053(10) 0.0015(9)
F14 0.0496(9) 0.0227(7) 0.0245(7) 0.0005(7) -0.0068(7) -0.0101(6)
C14 0.0374(14) 0.0134(10) 0.0176(11) 0.0011(11) -0.0057(10) -0.0007(9)
F15 0.0265(8) 0.0309(8) 0.0436(9) -0.0048(6) -0.0126(7) -0.0093(7)
C15 0.0249(12) 0.0158(11) 0.0254(12) -0.0021(10) -0.0095(10) 0.0018(9)
F16 0.0184(7) 0.0293(7) 0.0304(8) -0.0005(6) 0.0016(6) -0.0032(6)
C16 0.0180(11) 0.0159(10) 0.0194(11) 0.0024(10) -0.0001(9) 0.0015(8)
C21 0.0133(10) 0.0153(11) 0.0195(11) -0.0024(9) -0.0008(9) -0.0007(9)
F22 0.0243(7) 0.0183(7) 0.0227(7) 0.0052(6) 0.0021(6) -0.0035(5)
C22 0.0150(10) 0.0161(10) 0.0201(10) -0.0007(9) -0.0010(9) -0.0037(9)
F23 0.0314(8) 0.0144(6) 0.0302(8) 0.0048(6) -0.0024(6) 0.0033(5)
C23 0.0171(11) 0.0131(11) 0.0243(11) -0.0004(9) -0.0045(9) 0.0019(9)
F24 0.0328(8) 0.0257(7) 0.0178(6) -0.0013(6) -0.0014(6) 0.0065(5)
C24 0.0201(12) 0.0184(11) 0.0180(11) -0.0044(9) -0.0041(9) 0.0040(9)
F25 0.0305(7) 0.0225(7) 0.0182(6) 0.0004(6) 0.0053(6) -0.0027(5)
C25 0.0164(11) 0.0177(11) 0.0179(11) -0.0020(9) 0.0023(9) -0.0049(9)
F26 0.0247(7) 0.0153(6) 0.0236(7) 0.0052(6) 0.0055(6) 0.0016(5)
C26 0.0159(11) 0.0125(10) 0.0212(11) -0.0005(9) -0.0004(9) -0.0014(9)

loop_
_atom_type_symbol
_atom_type_description
_atom_type_scat_dispersion_real
_atom_type_scat_dispersion_imag
_atom_type_scat_source
C C 0.0181 0.0091 'International Tables Vol C Tables 4.2.6.8 and 6.1.1.4'
H H 0.0000 0.0000 'International Tables Vol C Tables 4.2.6.8 and 6.1.1.4'
B B 0.0090 0.0039 'International Tables Vol C Tables 4.2.6.8 and 6.1.1.4'
F F 0.0727 0.0534 'International Tables Vol C Tables 4.2.6.8 and 6.1.1.4'

loop_
_geom_angle_atom_site_label_1
_geom_angle_atom_site_label_2
_geom_angle_atom_site_label_3
_geom_angle
C9 C1 C2 104.75(18)
C9 C1 H1A 110.8
C2 C1 H1A 110.8
C9 C1 H1B 110.8
C2 C1 H1B 110.8
H1A C1 H1B 108.9
C3 C2 C1 107.64(19)
C3 C2 B1 122.0(2)
C1 C2 B1 130.0(2)
C2 C3 C4 111.00(19)
C2 C3 H3 124.5
C4 C3 H3 124.5
C5 C4 C9 121.1(2)
C5 C4 C3 131.0(2)
C9 C4 C3 108.0(2)
C6 C5 C4 118.4(2)
C6 C5 H5 120.8
C4 C5 H5 120.8
C5 C6 C7 120.5(2)
C5 C6 H6 119.8
C7 C6 H6 119.8
C8 C7 C6 121.3(2)
C8 C7 H7 119.3
C6 C7 H7 119.3
C7 C8 C9 118.6(2)
C7 C8 H8 120.7
C9 C8 H8 120.7
C8 C9 C4 120.1(2)
C8 C9 C1 131.3(2)
C4 C9 C1 108.6(2)
C2 B1 C21 125.3(2)
C2 B1 C11 118.62(19)
C21 B1 C11 116.0(2)
C16 C11 C12 115.4(2)
C16 C11 B1 121.4(2)
C12 C11 B1 123.2(2)
F12 C12 C13 117.2(2)
F12 C12 C11 119.7(2)
C13 C12 C11 123.0(2)
F13 C13 C12 120.9(2)
F13 C13 C14 120.0(2)
C12 C13 C14 119.1(2)
F14 C14 C15 120.5(2)
F14 C14 C13 119.6(2)
C15 C14 C13 119.9(2)
F15 C15 C14 119.9(2)
F15 C15 C16 120.7(2)
C14 C15 C16 119.5(2)
F16 C16 C15 118.0(2)
F16 C16 C11 118.96(19)
C15 C16 C11 123.1(2)
C26 C21 C22 114.16(19)
C26 C21 B1 125.0(2)
C22 C21 B1 120.8(2)
F22 C22 C23 116.39(19)
F22 C22 C21 119.52(19)
C23 C22 C21 124.0(2)
F23 C23 C22 120.8(2)
F23 C23 C24 119.8(2)
C22 C23 C24 119.4(2)
F24 C24 C23 120.8(2)
F24 C24 C25 120.0(2)
C23 C24 C25 119.2(2)
F25 C25 C26 120.8(2)
F25 C25 C24 119.2(2)
C26 C25 C24 119.9(2)
F26 C26 C25 116.92(19)
F26 C26 C21 119.77(19)
C25 C26 C21 123.3(2)

loop_
_geom_bond_atom_site_label_1
_geom_bond_atom_site_label_2
_geom_bond_distance
C1 C9 1.499(3)
C1 C2 1.505(3)
C1 H1A 0.99
C1 H1B 0.99
C2 C3 1.382(3)
C2 B1 1.519(3)
C3 C4 1.450(3)
C3 H3 0.95
C4 C5 1.396(3)
C4 C9 1.406(3)
C5 C6 1.388(3)
C5 H5 0.95
C6 C7 1.398(3)
C6 H6 0.95
C7 C8 1.388(3)
C7 H7 0.95
C8 C9 1.390(3)
C8 H8 0.95
B1 C21 1.577(3)
B1 C11 1.590(3)
C11 C16 1.385(3)
C11 C12 1.388(3)
F12 C12 1.349(3)
C12 C13 1.381(3)
F13 C13 1.343(3)
C13 C14 1.381(4)
F14 C14 1.338(3)
C14 C15 1.370(4)
F15 C15 1.344(3)
C15 C16 1.381(3)
F16 C16 1.350(3)
C21 C26 1.397(3)
C21 C22 1.401(3)
F22 C22 1.349(3)
C22 C23 1.375(3)
F23 C23 1.342(3)
C23 C24 1.378(3)
F24 C24 1.332(3)
C24 C25 1.385(3)
F25 C25 1.339(3)
C25 C26 1.378(3)
F26 C26 1.343(2)

loop_
_geom_torsion_atom_site_label_1
_geom_torsion_atom_site_label_2
_geom_torsion_atom_site_label_3
_geom_torsion_atom_site_label_4
_geom_torsion
C9 C1 C2 C3 -1.3(2)
C9 C1 C2 B1 171.2(2)
C1 C2 C3 C4 2.0(3)
B1 C2 C3 C4 -171.2(2)
C2 C3 C4 C5 177.3(2)
C2 C3 C4 C9 -1.9(3)
C9 C4 C5 C6 0.0(3)
C3 C4 C5 C6 -179.2(2)
C4 C5 C6 C7 -1.3(4)
C5 C6 C7 C8 1.0(4)
C6 C7 C8 C9 0.6(3)
C7 C8 C9 C4 -1.9(3)
C7 C8 C9 C1 178.0(2)
C5 C4 C9 C8 1.7(3)
C3 C4 C9 C8 -179.0(2)
C5 C4 C9 C1 -178.3(2)
C3 C4 C9 C1 1.0(3)
C2 C1 C9 C8 -179.8(2)
C2 C1 C9 C4 0.1(3)
C3 C2 B1 C21 171.8(2)
C1 C2 B1 C21 0.2(4)
C3 C2 B1 C11 -4.6(3)
C1 C2 B1 C11 -176.1(2)
C2 B1 C11 C16 -116.0(2)
C21 B1 C11 C16 67.3(3)
C2 B1 C11 C12 65.7(3)
C21 B1 C11 C12 -110.9(2)
C16 C11 C12 F12 -176.83(19)
B1 C11 C12 F12 1.5(3)
C16 C11 C12 C13 0.2(3)
B1 C11 C12 C13 178.6(2)
F12 C12 C13 F13 -2.0(3)
C11 C12 C13 F13 -179.1(2)
F12 C12 C13 C14 177.6(2)
C11 C12 C13 C14 0.5(3)
F13 C13 C14 F14 0.1(3)
C12 C13 C14 F14 -179.5(2)
F13 C13 C14 C15 179.0(2)
C12 C13 C14 C15 -0.6(3)
F14 C14 C15 F15 -1.0(3)
C13 C14 C15 F15 -179.9(2)
F14 C14 C15 C16 178.88(19)
C13 C14 C15 C16 0.1(3)
F15 C15 C16 F16 0.3(3)
C14 C15 C16 F16 -179.7(2)
F15 C15 C16 C11 -179.4(2)
C14 C15 C16 C11 0.7(3)
C12 C11 C16 F16 179.55(18)
B1 C11 C16 F16 1.2(3)
C12 C11 C16 C15 -0.8(3)
B1 C11 C16 C15 -179.2(2)
C2 B1 C21 C26 41.2(3)
C11 B1 C21 C26 -142.4(2)
C2 B1 C21 C22 -137.7(2)
C11 B1 C21 C22 38.7(3)
C26 C21 C22 F22 -177.19(19)
B1 C21 C22 F22 1.8(3)
C26 C21 C22 C23 0.1(3)
B1 C21 C22 C23 179.1(2)
F22 C22 C23 F23 -2.1(3)
C21 C22 C23 F23 -179.5(2)
F22 C22 C23 C24 176.84(19)
C21 C22 C23 C24 -0.5(3)
F23 C23 C24 F24 -0.8(3)
C22 C23 C24 F24 -179.8(2)
F23 C23 C24 C25 179.5(2)
C22 C23 C24 C25 0.5(3)
F24 C24 C25 F25 -0.4(3)
C23 C24 C25 F25 179.3(2)
F24 C24 C25 C26 -179.8(2)
C23 C24 C25 C26 -0.1(3)
F25 C25 C26 F26 -1.7(3)
C24 C25 C26 F26 177.69(19)
F25 C25 C26 C21 -179.7(2)
C24 C25 C26 C21 -0.4(3)
C22 C21 C26 F26 -177.64(18)
B1 C21 C26 F26 3.4(3)
C22 C21 C26 C25 0.4(3)
B1 C21 C26 C25 -178.6(2)
